data_2241743
loop_
_publ_author_name
'Zick, Patricia L.'
'Geiger, David K.'

_publ_section_title
;
 Structural characterization of two benzene-1,2-diamine complexes of zinc
 chloride: a molecular compound and a co-crystal salt
;
_journal_coeditor_code LH5817
_journal_issue 7
_journal_name_full 'Acta Crystallographica Section E'
_journal_page_first 1037
_journal_page_last 1042
_journal_paper_doi 10.1107/S2056989016010033
_journal_volume 72
_journal_year 2016
_chemical_formula_iupac '[Zn Cl2 (C6 H8 N2)]'
_chemical_formula_moiety 'C6 H8 Cl2 N2 Zn'
_chemical_formula_sum 'C6 H8 Cl2 N2 Zn'
_chemical_formula_weight 244.41
_chemical_name_common PLZ09092015LT
_chemical_name_systematic
;
(Benzene-1,2-diamine-\k^2^<i>N</i>,<i>N</i>')dichloroidozinc
;
_space_group_crystal_system orthorhombic
_space_group_IT_number 62
_space_group_name_Hall '-P 2ac 2n'
_space_group_name_H-M_alt 'P n m a'
_symmetry_space_group_name_Hall '-P 2ac 2n'
_symmetry_space_group_name_H-M 'P n m a'
_atom_sites_solution_hydrogens mixed
_atom_sites_solution_primary direct
_atom_sites_solution_secondary difmap
_cell_angle_alpha 90
_cell_angle_beta 90
_cell_angle_gamma 90
_cell_formula_units_Z 4
_cell_length_a 8.4152(12)
_cell_length_b 7.5141(9)
_cell_length_c 14.199(2)
_cell_measurement_reflns_used 2561
_cell_measurement_temperature 200.(2)
_cell_measurement_theta_max 29.2309
_cell_measurement_theta_min 2.8137
_cell_volume 897.8(2)
_computing_cell_refinement
;
SAINT (Bruker, 2013)
;
_computing_data_collection
;
APEX2 (Bruker, 2013)
;
_computing_data_reduction
;
SAINT (Bruker, 2013)
;
_computing_molecular_graphics
;
PLATON (Spek, 2009) and Mercury (Macrae <i>et al.</i>, 2006)
;
_computing_publication_material
;
publCIF (Westrip, 2010)
;
_computing_structure_refinement
;
SHELXL2014 (Sheldrick, 2015)
;
_computing_structure_solution
;
SHELXS97 (Sheldrick, 2008)
;
_diffrn_ambient_temperature 200.(2)
_diffrn_detector_area_resol_mean 8.3330
_diffrn_measured_fraction_theta_full 0.979
_diffrn_measured_fraction_theta_max 0.979
_diffrn_measurement_device_type 'Bruker SMART X2S benchtop'
_diffrn_measurement_method '\w scans'
_diffrn_radiation_monochromator 'doubly curved silicon crystal'
_diffrn_radiation_type MoK\a
_diffrn_radiation_wavelength 0.71073
_diffrn_reflns_av_R_equivalents 0.0397
_diffrn_reflns_limit_h_max 5
_diffrn_reflns_limit_h_min -10
_diffrn_reflns_limit_k_max 9
_diffrn_reflns_limit_k_min -8
_diffrn_reflns_limit_l_max 18
_diffrn_reflns_limit_l_min -15
_diffrn_reflns_number 4392
_diffrn_reflns_theta_full 27.48
_diffrn_reflns_theta_max 27.48
_diffrn_reflns_theta_min 2.81
_exptl_absorpt_coefficient_mu 3.265
_exptl_absorpt_correction_T_max 0.56
_exptl_absorpt_correction_T_min 0.40
_exptl_absorpt_correction_type multi-scan
_exptl_absorpt_process_details
;
(SADABS; Bruker, 2013)
;
_exptl_crystal_colour 'clear colourless'
_exptl_crystal_density_diffrn 1.808
_exptl_crystal_density_method 'not measured'
_exptl_crystal_description prism
_exptl_crystal_F_000 488
_exptl_crystal_size_max 0.600
_exptl_crystal_size_mid 0.300
_exptl_crystal_size_min 0.200
_refine_diff_density_max 0.407
_refine_diff_density_min -0.581
_refine_ls_extinction_method none
_refine_ls_goodness_of_fit_ref 1.156
_refine_ls_hydrogen_treatment mixed
_refine_ls_matrix_type full
_refine_ls_number_parameters 72
_refine_ls_number_reflns 1090
_refine_ls_number_restraints 0
_refine_ls_restrained_S_all 1.156
_refine_ls_R_factor_all 0.0291
_refine_ls_R_factor_gt 0.0267
_refine_ls_shift/su_max 0.000
_refine_ls_shift/su_mean 0.000
_refine_ls_structure_factor_coef Fsqd
_refine_ls_weighting_details 'w=1/[\s^2^(Fo^2^)+(0.0377P)^2^] where P=(Fo^2^+2Fc^2^)/3'
_refine_ls_weighting_scheme calc
_refine_ls_wR_factor_gt 0.0724
_refine_ls_wR_factor_ref 0.0736
_reflns_number_gt 992
_reflns_number_total 1090
_reflns_threshold_expression 'I > 2\s(I)'
_cod_data_source_file lh5817sup1.cif
_cod_data_source_block Ib
_cod_database_code 2241743

loop_
_space_group_symop_operation_xyz
'x, y, z'
'x+1/2, -y+1/2, -z+1/2'
'-x, y+1/2, -z'
'-x+1/2, -y, z+1/2'
'-x, -y, -z'
'-x-1/2, y-1/2, z-1/2'
'x, -y-1/2, z'
'x-1/2, y, -z-1/2'

loop_
_atom_site_type_symbol
_atom_site_label
_atom_site_fract_x
_atom_site_fract_y
_atom_site_fract_z
_atom_site_U_iso_or_equiv
_atom_site_adp_type
_atom_site_calc_flag
_atom_site_occupancy
Zn Zn1 0.12938(3) 0.75 0.38034(2) 0.03201(15) Uani d 1
N N1 0.3669(2) 0.75 0.3494(2) 0.0343(6) Uani d 1
H H1 0.388(2) 0.661(3) 0.318(2) 0.040(7) Uiso d 1
N N2 0.2002(3) 0.75 0.51812(18) 0.0354(6) Uani d 1
H H2 0.165(3) 0.666(3) 0.550(2) 0.047(7) Uiso d 1
Cl Cl1 0.00184(5) 0.50585(6) 0.33279(4) 0.04089(18) Uani d 1
C C1 0.4559(3) 0.75 0.4370(2) 0.0294(6) Uani d 1
C C2 0.3728(3) 0.75 0.5215(2) 0.0284(6) Uani d 1
C C3 0.4543(4) 0.75 0.6066(2) 0.0402(7) Uani d 1
H H3 0.3973 0.75 0.6644 0.048 Uiso calc 1
C C4 0.6198(4) 0.75 0.6068(3) 0.0482(9) Uani d 1
H H4 0.6761 0.75 0.6648 0.058 Uiso calc 1
C C5 0.7015(4) 0.75 0.5231(3) 0.0493(8) Uani d 1
H H5 0.8144 0.75 0.5237 0.059 Uiso calc 1
C C6 0.6220(3) 0.75 0.4382(3) 0.0423(8) Uani d 1
H H6 0.6798 0.75 0.3807 0.051 Uiso calc 1

loop_
_atom_site_aniso_label
_atom_site_aniso_U_11
_atom_site_aniso_U_22
_atom_site_aniso_U_33
_atom_site_aniso_U_12
_atom_site_aniso_U_13
_atom_site_aniso_U_23
Zn1 0.0301(2) 0.0408(3) 0.0251(2) 0 -0.00244(10) 0
N1 0.0345(12) 0.0468(18) 0.0216(12) 0 0.0024(8) 0
N2 0.0346(12) 0.0469(17) 0.0246(12) 0 0.0041(9) 0
Cl1 0.0502(3) 0.0367(3) 0.0358(3) -0.0066(2) -0.0058(2) 0.0032(2)
C1 0.0341(12) 0.0282(14) 0.0259(13) 0 -0.0001(10) 0
C2 0.0309(13) 0.0289(14) 0.0253(14) 0 -0.0005(9) 0
C3 0.0498(16) 0.0423(17) 0.0283(15) 0 -0.0035(12) 0
C4 0.0487(18) 0.051(2) 0.045(2) 0 -0.0201(14) 0
C5 0.0331(14) 0.053(2) 0.061(2) 0 -0.0120(14) 0
C6 0.0331(14) 0.051(2) 0.0425(19) 0 0.0048(11) 0

loop_
_atom_type_symbol
_atom_type_description
_atom_type_scat_dispersion_real
_atom_type_scat_dispersion_imag
_atom_type_scat_source
C C 0.0033 0.0016 'International Tables Vol C Tables 4.2.6.8 and 6.1.1.4'
H H 0.0000 0.0000 'International Tables Vol C Tables 4.2.6.8 and 6.1.1.4'
N N 0.0061 0.0033 'International Tables Vol C Tables 4.2.6.8 and 6.1.1.4'
Cl Cl 0.1484 0.1585 'International Tables Vol C Tables 4.2.6.8 and 6.1.1.4'
Zn Zn 0.2839 1.4301 'International Tables Vol C Tables 4.2.6.8 and 6.1.1.4'

loop_
_geom_angle_atom_site_label_1
_geom_angle_atom_site_label_2
_geom_angle_atom_site_label_3
_geom_angle_site_symmetry_3
_geom_angle
_geom_angle_publ_flag
Cl1 Zn1 Cl1 7_575 110.70(3) yes
N1 Zn1 N2 . 85.45(10) yes
N1 Zn1 Cl1 . 113.89(4) yes
N2 Zn1 Cl1 7_575 115.46(3) ?
N2 Zn1 Cl1 . 115.46(3) yes
N1 Zn1 Cl1 7_575 113.89(4) ?
Zn1 N2 H2 . 114.1(19) ?
C2 N2 H2 . 110.0(17) ?
C2 N2 Zn1 . 108.84(19) ?
Zn1 N1 H1 . 109.0(14) ?
C1 N1 H1 . 111.0(18) ?
C1 N1 Zn1 . 108.62(18) ?
C5 C6 C1 . 119.7(3) ?
C5 C6 H6 . 120.2 ?
C1 C6 H6 . 120.2 ?
C4 C5 C6 . 120.9(3) ?
C6 C5 H5 . 119.5 ?
C4 C5 H5 . 119.5 ?
C5 C4 C3 . 119.9(3) ?
C5 C4 H4 . 120.0 ?
C3 C4 H4 . 120.0 ?
C2 C3 C4 . 119.7(3) ?
C4 C3 H3 . 120.2 ?
C2 C3 H3 . 120.2 ?
C1 C2 C3 . 120.2(2) ?
C3 C2 N2 . 121.5(3) ?
C1 C2 N2 . 118.4(2) ?
C2 C1 C6 . 119.6(3) ?
C6 C1 N1 . 121.7(3) ?
C2 C1 N1 . 118.7(2) ?

loop_
_geom_bond_atom_site_label_1
_geom_bond_atom_site_label_2
_geom_bond_site_symmetry_2
_geom_bond_distance
_geom_bond_publ_flag
Zn1 Cl1 . 2.2301(5) yes
Zn1 Cl1 7_575 2.2301(5) ?
Zn1 N1 . 2.047(2) yes
Zn1 N2 . 2.045(3) yes
N2 C2 . 1.453(3) ?
N2 H2 . 0.83(3) ?
N1 C1 . 1.452(4) ?
N1 H1 . 0.83(3) ?
C6 H6 . 0.95 ?
C5 C6 . 1.379(5) ?
C5 H5 . 0.95 ?
C4 C5 . 1.373(5) ?
C4 H4 . 0.95 ?
C3 C4 . 1.393(4) ?
C3 H3 . 0.95 ?
C2 C3 . 1.389(4) ?
C1 C2 . 1.388(4) ?
C1 C6 . 1.398(3) ?

loop_
_geom_hbond_atom_site_label_D
_geom_hbond_atom_site_label_H
_geom_hbond_atom_site_label_A
_geom_hbond_site_symmetry_A
_geom_hbond_distance_DH
_geom_hbond_distance_HA
_geom_hbond_distance_DA
_geom_hbond_angle_DHA
_geom_hbond_publ_flag
N1 H1 Cl1 8_656 0.83(3) 2.61(3) 3.368(2) 152.(2) yes
N2 H2 Cl1 5_566 0.83(3) 2.53(3) 3.327(2) 160.(2) yes

loop_
_geom_torsion_atom_site_label_1
_geom_torsion_atom_site_label_2
_geom_torsion_atom_site_label_3
_geom_torsion_atom_site_label_4
_geom_torsion
Zn1 N1 C1 C2 0
Zn1 N1 C1 C6 180.0
C6 C1 C2 C3 0.0000(10)
N1 C1 C2 C3 180.0000(10)
C6 C1 C2 N2 180.0
N1 C1 C2 N2 0.0000(10)
Zn1 N2 C2 C1 0.0000(10)
Zn1 N2 C2 C3 180.0000(10)
C1 C2 C3 C4 0.0000(10)
N2 C2 C3 C4 180.0000(10)
C2 C3 C4 C5 0.0000(10)
C3 C4 C5 C6 0.0000(10)
C4 C5 C6 C1 0.0000(10)
C2 C1 C6 C5 0.0000(10)
N1 C1 C6 C5 180.0000(10)

_cod_database_fobs_code 2241743
